data_7235073
loop_
_publ_author_name
'Chufarov, Alexander Yu.'
'Lipina, Olga A.'
'Surat, Ludmila L.'
'Melkozerova, Marina A.'
'Baklanova, Yana V.'
'Enyashin, Andrey N.'
'Tyutyunnik, Alexander P.'
'Kellerman, Dina G.'
'Zubkov, Vladimir G.'

_publ_section_title
;
 Structure, magnetic and optical properties of Sr3RE2(Ge3O9)2
 cyclogermanates (RE = La--Gd)
;
_journal_issue 17
_journal_name_full CrystEngComm
_journal_page_first 2404
_journal_paper_doi 10.1039/C8CE00005K
_journal_volume 20
_journal_year 2018
_chemical_formula_structural 'Sr3 Sm2 (Ge3 O9)2'
_chemical_formula_sum 'Ge6 O18 Sm2 Sr3'
_chemical_formula_weight 1287.24
_chemical_name_common 'Strontium Samarium Germanate'
_chemical_name_systematic 'Tristrontium Bidysprosium Bisilicate'
_space_group_IT_number 15
_space_group_name_Hall '-C 2yc'
_space_group_name_H-M_alt 'C 1 2/c 1'
_symmetry_cell_setting monoclinic
_symmetry_space_group_name_Hall '-C 2yc'
_symmetry_space_group_name_H-M 'C 1 2/c 1'
_audit_creation_date 2017-12-05T12:07
_audit_creation_method 'from EXP file using GSAS2CIF'
_audit_update_record ' 2017-12-05T12:07  Initial CIF as created by GSAS2CIF'
_cell_angle_alpha 90.0
_cell_angle_beta 94.8011(6)
_cell_angle_gamma 90.0
_cell_formula_units_Z 4
_cell_length_a 13.97927(15)
_cell_length_b 8.55830(10)
_cell_length_c 14.15242(18)
_cell_measurement_temperature 298(2)
_cell_volume 1687.24(3)
_computing_data_collection 'STOE Powder Software Package (STOE, Germany)'
_computing_data_reduction 'STOE Powder Software Package (STOE, Germany)'
_computing_molecular_graphics 'ATOMS V6.3.4 ((c) 2008 by Shape Software)'
_computing_structure_refinement GSAS
_computing_structure_solution 'GSAS (A.C. Larson and R.B. Von Dreele, 2004), EXPGUI (Toby, B.H., 2001)'
_diffrn_ambient_temperature 298
_diffrn_detector 'position sensitive detector'
_diffrn_detector_type 'linear mini-PSD (STOE)'
_diffrn_measurement_device_type 'transmission diffractometer Stadi-P (STOE)'
_diffrn_radiation_monochromator 'Primary, curved Ge 111'
_diffrn_radiation_polarisn_ratio 0.8
_diffrn_radiation_probe x-ray
_diffrn_radiation_type 'Cu K\a~1~'
_diffrn_radiation_wavelength 1.54056
_diffrn_source 'sealed X-ray tube'
_diffrn_source_target Cu
_diffrn_source_type 'PHILIPS PW 2283/20'
_exptl_absorpt_correction_T_max 0.59811
_exptl_absorpt_correction_T_min 0.31357
_exptl_absorpt_process_details
;   GSAS Absorption/surface roughness correction: function number 4
 Flat plate transmission absorption correction
Terms =     0.33342         0.0000    
Correction is refined.
;
_exptl_crystal_density_diffrn 5.067
_exptl_crystal_density_method 'not measured'
_pd_block_id 2017-12-05T12:07|SR3SM2GE6O18|Chufarov|Overall
_pd_calc_method 'Rietveld Refinement'
_pd_char_colour white
_pd_instr_dist_mono/spec 130
_pd_instr_dist_spec/detc 220
_pd_instr_dist_src/mono 260
_pd_instr_location ' ?'
_pd_meas_2theta_range_inc 0.02
_pd_meas_2theta_range_max 119.98
_pd_meas_2theta_range_min 5.0
_pd_meas_number_of_points 5750
_pd_meas_scan_method step
_pd_phase_name 'from C:/GSAS/MyWork/Tarasova/Sr3Ln2Ge6O18/Sr3Sm2Ge6O18/Sr3Sm2Ge6O1'
_pd_prep_temperature 1140
_pd_proc_2theta_range_inc 0.02
_pd_proc_2theta_range_max 119.93912
_pd_proc_2theta_range_min 4.95911
_pd_proc_info_datetime 2017-12-05T12:07:07
_pd_proc_info_excluded_regions ' ?'
_pd_proc_ls_background_function
;   GSAS Background function number 1 with 36 terms.
 Shifted Chebyshev function of 1st kind
      1:    7621.35     2:   -4831.10     3:    466.749     4:   -742.993    
      5:    113.319     6:    188.000     7:   -181.185     8:    90.8662    
      9:   -5.41878    10:   -29.8877    11:    15.0958    12:    19.3215    
     13:   -27.3332    14:    14.9883    15:    8.75508    16:   -32.8092    
     17:    45.9297    18:   -27.5043    19:    11.1239    20:    7.49466    
     21:  -0.620065    22:   -4.60730    23:   -5.02998    24:    10.4920    
     25:   -24.0488    26:    26.6902    27:   -23.8442    28:    5.77161    
     29:    10.8248    30:   -21.3574    31:    20.3261    32:   -21.6002    
     33:    5.31257    34:    9.77396    35:   -18.8447    36:    7.22577    
;
_pd_proc_ls_peak_cutoff 0.00100
_pd_proc_ls_profile_function
;
 CW Profile function number 3 with  19 terms
 Pseudovoigt profile coefficients as parameterized in
 P. Thompson, D.E. Cox & J.B. Hastings (1987). J. Appl. Cryst.,20,79-83.
 Asymmetry correction of L.W. Finger, D.E. Cox & A. P. Jephcoat (1994).
 J. Appl. Cryst.,27,892-900.
 #1(GU)   =   68.724 #2(GV)   =  -21.900 #3(GW)   =   15.167
 #4(GP)   =    0.000 #5(LX)   =    0.000 #6(LY)   =   17.733
 #7(S/L)  =   0.0230 #8(H/L)  =   0.0230
 #9(trns) =     0.00 #10(shft)=   0.0000
 #11(stec)=   -15.54 #12(ptec)=     0.00 #13(sfec)=     0.00
 #14(L11) =    0.000 #15(L22) =   -0.039 #16(L33) =    0.098
 #17(L12) =    0.069 #18(L13) =    0.008 #19(L23) =    0.036
 Peak tails are ignored  where the intensity is below 0.0010 times the peak
   Aniso. broadening axis   0.0   0.0   1.0
;
_pd_proc_ls_prof_R_factor 0.0125
_pd_proc_ls_prof_wR_expected 0.0107
_pd_proc_ls_prof_wR_factor 0.0166
_pd_proc_number_of_points 5750
_pd_spec_mounting 'powder on Mylar film'
_pd_spec_mount_mode transmission
_pd_spec_shape flat_sheet
_pd_spec_size_axial 7
_pd_spec_size_equat 0.1
_refine_ls_goodness_of_fit_all 1.56
_refine_ls_matrix_type full
_refine_ls_number_parameters 109
_refine_ls_number_restraints 2
_refine_ls_R_Fsqd_factor 0.02579
_refine_ls_shift/su_max 0.02
_refine_ls_shift/su_mean 0.00
_reflns_d_resolution_high 0.890
_reflns_d_resolution_low 12.444
_reflns_limit_h_max 16
_reflns_limit_h_min 0
_reflns_limit_k_max 9
_reflns_limit_k_min 0
_reflns_limit_l_max 16
_reflns_limit_l_min -16
_reflns_number_total 1256
_cod_data_source_file c8ce00005k6.cif
_cod_data_source_block SR3SM2GE6O18_publ
_cod_depositor_comments
;
The following automatic conversions were performed:

'_geom_bond_publ_flag' value 'N' changed to 'n' according to
/home/data/users/saulius/crontab/automatic-downloads/current/RSC/lib/dictionaries/cif_core.dic
dictionary named 'cif_core.dic' version 2.4.2 from 2011-04-26 (89
times).

'_geom_angle_publ_flag' value 'N' changed to 'n' according to
/home/data/users/saulius/crontab/automatic-downloads/current/RSC/lib/dictionaries/cif_core.dic
dictionary named 'cif_core.dic' version 2.4.2 from 2011-04-26 (114
times).

Automatic conversion script
Id: cif_fix_values 5376 2017-05-30 11:51:03Z andrius 
;
_cod_original_cell_volume 1687.24(5)
_cod_database_code 7235073
_gsas_exptl_extinct_corr_t_min 1.00000
_gsas_exptl_extinct_corr_t_max 1.00000

loop_
_symmetry_equiv_pos_site_id
_symmetry_equiv_pos_as_xyz
1 +x,+y,+z
2 -x,+y,-z+1/2
-1 -x,-y,-z
-2 +x,-y,+z+1/2
101 +x+1/2,+y+1/2,+z
102 -x+1/2,+y+1/2,-z+1/2
-101 -x+1/2,-y+1/2,-z
-102 +x+1/2,-y+1/2,+z+1/2

loop_
_atom_site_type_symbol
_atom_site_label
_atom_site_fract_x
_atom_site_fract_y
_atom_site_fract_z
_atom_site_occupancy
_atom_site_thermal_displace_type
_atom_site_U_iso_or_equiv
_atom_site_symmetry_multiplicity
Sr Sr1 0.16691(17) 0.1237(4) 0.40876(15) 0.4449(7) Uiso 0.0202(15) 8
Sm Sm1 0.16691(17) 0.1237(4) 0.40876(15) 0.5551(7) Uiso 0.0202(15) 8
Sr Sr2 0.34232(20) 0.1265(6) 0.05086(18) 1.0 Uiso 0.0234(16) 8
Sr Sr3 0.0 0.3820(4) 0.25 0.1095(9) Uiso 0.0092(16) 4
Sm Sm3 0.0 0.3820(4) 0.25 0.8905(9) Uiso 0.0092(16) 4
Ge Ge1 0.08735(29) 0.0476(4) 0.12210(29) 1.0 Uiso 0.0177(19) 8
Ge Ge2 0.26283(24) 0.3650(9) 0.24393(23) 1.0 Uiso 0.0157(18) 8
Ge Ge3 0.40992(30) 0.1871(4) 0.38653(27) 1.0 Uiso 0.0188(20) 8
O O1 -0.0016(11) 0.1889(19) 0.1326(12) 1.0 Uiso 0.0153(19) 8
O O2 0.0265(8) 0.1339(24) 0.5988(9) 1.0 Uiso 0.0153(19) 8
O O3 0.1610(9) 0.3570(23) 0.3105(9) 1.0 Uiso 0.0153(19) 8
O O4 0.1637(12) 0.0683(17) 0.0347(10) 1.0 Uiso 0.0153(19) 8
O O5 0.1563(14) 0.0229(18) 0.2329(12) 1.0 Uiso 0.0153(19) 8
O O6 0.2491(8) 0.3669(23) 0.1245(9) 1.0 Uiso 0.0153(19) 8
O O7 0.3358(13) 0.2029(19) 0.2798(10) 1.0 Uiso 0.0153(19) 8
O O8 0.3321(11) 0.1585(21) 0.4736(10) 1.0 Uiso 0.0153(19) 8
O O9 0.5070(12) 0.0422(18) 0.1254(11) 1.0 Uiso 0.0153(19) 8

loop_
_atom_type_symbol
_atom_type_number_in_cell
_atom_type_scat_dispersion_real
_atom_type_scat_dispersion_imag
_atom_type_scat_Cromer_Mann_a1
_atom_type_scat_Cromer_Mann_a2
_atom_type_scat_Cromer_Mann_a3
_atom_type_scat_Cromer_Mann_a4
_atom_type_scat_Cromer_Mann_b1
_atom_type_scat_Cromer_Mann_b2
_atom_type_scat_Cromer_Mann_b3
_atom_type_scat_Cromer_Mann_b4
_atom_type_scat_Cromer_Mann_c
_atom_type_scat_source
Sr 11.997 0.000 0.000 17.5663 1.55640 9.81840 14.0988 5.42200 0.16640 2.66940 132.376 2.50640 International_Tables_Vol_C
Sm 8.003 0.000 0.000 24.0042 2.47274 19.4258 0.19645 13.4396 14.3996 2.89604 128.007 2.20963 International_Tables_Vol_C
Ge 24.0 0.000 0.000 16.0816 2.85090 6.37470 0.25160 3.70680 11.4468 3.68300 54.7625 2.13130 International_Tables_Vol_C
O 72.0 0.000 0.000 3.04850 13.2771 2.28680 5.70110 1.54630 0.32390 0.86700 32.9089 0.25080 International_Tables_Vol_C

loop_
_geom_angle_atom_site_label_1
_geom_angle_atom_site_label_2
_geom_angle_atom_site_label_3
_geom_angle
_geom_angle_site_symmetry_1
_geom_angle_site_symmetry_3
_geom_angle_publ_flag
O1 Sr1 O3 71.5(4) 2_555 1_555 n
O1 Sr1 O4 105.1(5) 2_555 -2_555 n
O1 Sr1 O5 82.5(6) 2_555 1_555 n
O1 Sr1 O6 127.1(5) 2_555 102_545 n
O1 Sr1 O8 158.1(5) 2_555 1_555 n
O1 Sr1 O8 86.6(6) 2_555 -101_556 n
O3 Sr1 O4 167.0(5) 1_555 -2_555 n
O3 Sr1 O5 74.4(5) 1_555 1_555 n
O3 Sr1 O6 126.6(5) 1_555 102_545 n
O3 Sr1 O8 95.8(5) 1_555 1_555 n
O3 Sr1 O8 76.5(5) 1_555 -101_556 n
O4 Sr1 O5 118.1(5) -2_555 1_555 n
O4 Sr1 O6 65.8(5) -2_555 102_545 n
O4 Sr1 O8 83.2(6) -2_555 1_555 n
O4 Sr1 O8 90.9(4) -2_555 -101_556 n
O5 Sr1 O6 62.2(5) 1_555 102_545 n
O5 Sr1 O8 112.0(6) 1_555 1_555 n
O5 Sr1 O8 150.8(5) 1_555 -101_556 n
O6 Sr1 O8 74.8(5) 102_545 1_555 n
O6 Sr1 O8 142.0(5) 102_545 -101_556 n
O8 Sr1 O8 72.8(6) 1_555 -101_556 n
O1 Sm1 O3 71.5(4) 2_555 1_555 n
O1 Sm1 O4 105.1(5) 2_555 -2_555 n
O1 Sm1 O5 82.5(6) 2_555 1_555 n
O1 Sm1 O6 127.1(5) 2_555 102_545 n
O1 Sm1 O8 158.1(5) 2_555 1_555 n
O1 Sm1 O8 86.6(6) 2_555 -101_556 n
O3 Sm1 O4 167.0(5) 1_555 -2_555 n
O3 Sm1 O5 74.4(5) 1_555 1_555 n
O3 Sm1 O6 126.6(5) 1_555 102_545 n
O3 Sm1 O8 95.8(5) 1_555 1_555 n
O3 Sm1 O8 76.5(5) 1_555 -101_556 n
O4 Sm1 O5 118.1(5) -2_555 1_555 n
O4 Sm1 O6 65.8(5) -2_555 102_545 n
O4 Sm1 O8 83.2(6) -2_555 1_555 n
O4 Sm1 O8 90.9(4) -2_555 -101_556 n
O5 Sm1 O6 62.2(5) 1_555 102_545 n
O5 Sm1 O8 112.0(6) 1_555 1_555 n
O5 Sm1 O8 150.8(5) 1_555 -101_556 n
O6 Sm1 O8 74.8(5) 102_545 1_555 n
O6 Sm1 O8 142.0(5) 102_545 -101_556 n
O8 Sm1 O8 72.8(6) 1_555 -101_556 n
O3 Sr2 O4 80.8(4) 102_545 1_555 n
O3 Sr2 O4 164.1(4) 102_545 -101_555 n
O3 Sr2 O6 107.3(4) 102_545 1_555 n
O3 Sr2 O6 125.5(5) 102_545 -101_555 n
O3 Sr2 O8 64.4(4) 102_545 -2_554 n
O3 Sr2 O9 65.2(4) 102_545 1_555 n
O4 Sr2 O4 98.4(5) 1_555 -101_555 n
O4 Sr2 O6 71.3(4) 1_555 1_555 n
O4 Sr2 O6 62.2(4) 1_555 -101_555 n
O4 Sr2 O8 76.4(5) 1_555 -2_554 n
O4 Sr2 O9 145.9(5) 1_555 1_555 n
O4 Sr2 O6 58.1(4) -101_555 1_555 n
O4 Sr2 O6 66.3(5) -101_555 -101_555 n
O4 Sr2 O8 131.1(4) -101_555 -2_554 n
O4 Sr2 O9 115.1(5) -101_555 1_555 n
O6 Sr2 O6 97.6(4) 1_555 -101_555 n
O6 Sr2 O8 147.7(4) 1_555 -2_554 n
O6 Sr2 O9 120.3(5) 1_555 1_555 n
O6 Sr2 O8 68.7(5) -101_555 -2_554 n
O6 Sr2 O9 136.7(4) -101_555 1_555 n
O8 Sr2 O9 85.8(5) -2_554 1_555 n
O1 Sr3 O1 90.2(8) 1_555 2_555 n
O1 Sr3 O3 98.4(5) 1_555 1_555 n
O1 Sr3 O3 74.0(6) 1_555 2_555 n
O1 Sr3 O9 82.6(4) 1_555 101_455 n
O1 Sr3 O9 172.2(6) 1_555 102_555 n
O1 Sr3 O3 74.0(6) 2_555 1_555 n
O1 Sr3 O3 98.4(5) 2_555 2_555 n
O1 Sr3 O9 172.2(6) 2_555 101_455 n
O1 Sr3 O9 82.6(4) 2_555 102_555 n
O3 Sr3 O3 169.5(10) 1_555 2_555 n
O3 Sr3 O9 103.8(5) 1_555 101_455 n
O3 Sr3 O9 82.7(6) 1_555 102_555 n
O3 Sr3 O9 82.7(6) 2_555 101_455 n
O3 Sr3 O9 103.8(5) 2_555 102_555 n
O9 Sr3 O9 104.6(8) 101_455 102_555 n
O1 Sm3 O1 90.2(8) 1_555 2_555 n
O1 Sm3 O3 98.4(5) 1_555 1_555 n
O1 Sm3 O3 74.0(6) 1_555 2_555 n
O1 Sm3 O9 82.6(4) 1_555 101_455 n
O1 Sm3 O9 172.2(6) 1_555 102_555 n
O1 Sm3 O3 74.0(6) 2_555 1_555 n
O1 Sm3 O3 98.4(5) 2_555 2_555 n
O1 Sm3 O9 172.2(6) 2_555 101_455 n
O1 Sm3 O9 82.6(4) 2_555 102_555 n
O3 Sm3 O3 169.5(10) 1_555 2_555 n
O3 Sm3 O9 103.8(5) 1_555 101_455 n
O3 Sm3 O9 82.7(6) 1_555 102_555 n
O3 Sm3 O9 82.7(6) 2_555 101_455 n
O3 Sm3 O9 103.8(5) 2_555 102_555 n
O9 Sm3 O9 104.6(8) 101_455 102_555 n
O1 Ge1 O2 106.6(9) 1_555 -2_554 n
O1 Ge1 O4 118.7(7) 1_555 1_555 n
O1 Ge1 O5 110.1(8) 1_555 1_555 n
O2 Ge1 O4 105.8(7) -2_554 1_555 n
O2 Ge1 O5 105.8(7) -2_554 1_555 n
O4 Ge1 O5 108.9(8) 1_555 1_555 n
O3 Ge2 O5 117.3(7) 1_555 102_555 n
O3 Ge2 O6 120.3(6) 1_555 1_555 n
O3 Ge2 O7 106.6(8) 1_555 1_555 n
O5 Ge2 O6 101.3(8) 102_555 1_555 n
O5 Ge2 O7 101.6(6) 102_555 1_555 n
O6 Ge2 O7 108.1(8) 1_555 1_555 n
O2 Ge3 O7 106.6(6) -101_556 1_555 n
O2 Ge3 O8 112.2(7) -101_556 1_555 n
O2 Ge3 O9 107.4(8) -101_556 2_655 n
O7 Ge3 O8 105.2(8) 1_555 1_555 n
O7 Ge3 O9 108.9(7) 1_555 2_655 n
O8 Ge3 O9 116.1(8) 1_555 2_655 n
Ge1 O2 Ge3 120.2(7) -2_555 -101_556 n
Ge1 O5 Ge2 122.8(9) 1_555 102_545 n
Ge2 O7 Ge3 126.1(8) 1_555 1_555 n

loop_
_geom_bond_atom_site_label_1
_geom_bond_atom_site_label_2
_geom_bond_distance
_geom_bond_site_symmetry_2
_geom_bond_publ_flag
Sr1 O1 2.402(16) 2_555 n
Sr1 O2 3.461(11) 1_555 n
Sr1 O2 3.483(18) -1_556 n
Sr1 O3 2.430(18) 1_555 n
Sr1 O4 2.428(15) -2_555 n
Sr1 O5 2.627(16) 1_555 n
Sr1 O6 2.554(18) 102_545 n
Sr1 O7 3.176(14) 1_555 n
Sr1 O8 2.431(16) 1_555 n
Sr1 O8 2.499(16) -101_556 n
Sm1 O1 2.402(16) 2_555 n
Sm1 O2 3.461(11) 1_555 n
Sm1 O2 3.483(18) -1_556 n
Sm1 O3 2.430(18) 1_555 n
Sm1 O4 2.428(15) -2_555 n
Sm1 O5 2.627(16) 1_555 n
Sm1 O6 2.554(18) 102_545 n
Sm1 O7 3.176(14) 1_555 n
Sm1 O8 2.431(16) 1_555 n
Sm1 O8 2.499(16) -101_556 n
Sr2 O1 3.894(15) -101_555 n
Sr2 O2 3.318(15) -102_554 n
Sr2 O3 3.031(17) 102_545 n
Sr2 O4 2.537(16) 1_555 n
Sr2 O4 2.877(15) -101_555 n
Sr2 O5 3.912(17) 1_555 n
Sr2 O6 2.692(17) 1_555 n
Sr2 O6 2.695(12) -101_555 n
Sr2 O7 3.314(14) 1_555 n
Sr2 O8 2.672(18) -2_554 n
Sr2 O9 2.555(17) 1_555 n
Sr2 O9 3.691(14) -1_655 n
Sr3 O1 2.342(16) 1_555 n
Sr3 O1 2.342(16) 2_555 n
Sr3 O3 2.349(12) 1_555 n
Sr3 O3 2.349(12) 2_555 n
Sr3 O5 3.791(17) 1_555 n
Sr3 O5 3.791(17) 2_555 n
Sr3 O7 3.626(17) 101_455 n
Sr3 O7 3.626(17) 102_555 n
Sr3 O9 2.242(15) 101_455 n
Sr3 O9 2.242(15) 102_555 n
Sm3 O1 2.342(16) 1_555 n
Sm3 O1 2.342(16) 2_555 n
Sm3 O3 2.349(12) 1_555 n
Sm3 O3 2.349(12) 2_555 n
Sm3 O5 3.791(17) 1_555 n
Sm3 O5 3.791(17) 2_555 n
Sm3 O7 3.626(17) 101_455 n
Sm3 O7 3.626(17) 102_555 n
Sm3 O9 2.242(15) 101_455 n
Sm3 O9 2.242(15) 102_555 n
Ge1 Ge2 3.957(8) 1_555 n
Ge1 Ge2 3.124(6) 102_545 n
Ge1 Ge3 3.088(4) 102_545 n
Ge1 O1 1.750(15) 1_555 n
Ge1 O1 3.956(15) 2_555 n
Ge1 O2 3.467(13) 2_555 n
Ge1 O2 1.788(18) -2_554 n
Ge1 O3 3.837(17) 1_555 n
Ge1 O3 3.923(14) 102_545 n
Ge1 O4 1.709(14) 1_555 n
Ge1 O5 1.783(17) 1_555 n
Ge1 O6 3.545(16) 1_555 n
Ge1 O7 3.396(15) 102_545 n
Ge1 O8 3.801(18) 102_545 n
Ge2 Ge1 3.957(8) 1_555 n
Ge2 Ge1 3.124(6) 102_555 n
Ge2 Ge3 3.150(6) 1_555 n
Ge2 O2 3.539(13) -101_556 n
Ge2 O3 1.774(12) 1_555 n
Ge2 O4 3.655(15) 102_555 n
Ge2 O5 3.282(17) 1_555 n
Ge2 O5 1.774(18) 102_555 n
Ge2 O6 1.686(12) 1_555 n
Ge2 O7 1.771(17) 1_555 n
Ge2 O7 3.209(16) 102_555 n
Ge2 O8 3.755(17) 1_555 n
Ge3 Ge1 3.088(4) 102_555 n
Ge3 Ge2 3.150(6) 1_555 n
Ge3 O1 3.750(17) -102_555 n
Ge3 O2 1.775(19) -101_556 n
Ge3 O3 3.842(15) 1_555 n
Ge3 O4 3.625(16) 102_555 n
Ge3 O5 3.422(17) 102_555 n
Ge3 O6 3.523(17) 102_545 n
Ge3 O7 1.764(16) 1_555 n
Ge3 O8 1.728(13) 1_555 n
Ge3 O9 1.717(16) 2_655 n
